data_4322737
loop_
_publ_author_name
'J. Mattheus Botha'
'Keisuke Umakoshi'
'Yoichi Sasaki'
'Gert J. Lamprecht'

_publ_contact_author
;    Dr. Keisuke Umakoshi
    Division of Chemistry
    Graduate School of Science
    Hokkaido University
    Kita-ku, Sapporo 060
    Japan
;
_publ_contact_author_email umakoshi@science.hokudai.ac.jp
_publ_contact_author_fax +81-11-706-3447
_publ_contact_author_phone +81-11-706-3818
_publ_section_title
;
 Chelation Processes to an Oxorhenium(V) Center by N,N,N,O-Tetradentate
 and N,N,O-Tridentate Ligands As Verified by Structural and Mechanistic
 Studies of Intermediate Species
;
_journal_name_full 'Inorganic Chemistry'
_journal_page_first 1609
_journal_page_last 1615
_journal_paper_doi 10.1021/ic971477n
_journal_volume 37
_journal_year 1998
_chemical_formula_sum 'C27 H27.5 Cl F6 N2.5 O2 P2 Re'
_chemical_formula_weight 816.63
_space_group_IT_number 14
_symmetry_cell_setting monoclinic
_symmetry_Int_Tables_number 14
_symmetry_space_group_name_Hall '-P 2yab'
_symmetry_space_group_name_H-M 'P 1 21/a 1'
_atom_type_scat_source 'International Tables (1974)'
_cell_angle_alpha 90.0
_cell_angle_beta 93.40(2)
_cell_angle_gamma 90.0
_cell_formula_units_Z 4
_cell_length_a 19.758(6)
_cell_length_b 9.463(3)
_cell_length_c 16.297(4)
_cell_measurement_reflns_used 26
_cell_measurement_temperature 203
_cell_measurement_theta_max 15.90
_cell_measurement_theta_min 10.12
_cell_volume 3041.7(15)
_computing_cell_refinement 'MXC(MAC Science)'
_computing_data_collection 'MXC(MAC Science)'
_computing_data_reduction Crystan
_computing_molecular_graphics Crystan
_computing_publication_material Crystan
_computing_structure_refinement Crystan
_computing_structure_solution SIR92
_diffrn_measurement_device 'Mac Science MXC18'
_diffrn_measurement_method '\w/2\q scans'
_diffrn_orient_matrix_type standard
_diffrn_orient_matrix_UB_11 -0.04198
_diffrn_orient_matrix_UB_12 0.05439
_diffrn_orient_matrix_UB_13 0.01076
_diffrn_orient_matrix_UB_21 -0.02742
_diffrn_orient_matrix_UB_22 -0.08847
_diffrn_orient_matrix_UB_23 -0.00674
_diffrn_orient_matrix_UB_31 0.00752
_diffrn_orient_matrix_UB_32 -0.01962
_diffrn_orient_matrix_UB_33 0.06014
_diffrn_radiation_type 'Mo K-alpha'
_diffrn_radiation_wavelength 0.71073
_diffrn_reflns_av_R_equivalents 0.064
_diffrn_reflns_limit_h_max 23
_diffrn_reflns_limit_h_min -23
_diffrn_reflns_limit_k_max 0
_diffrn_reflns_limit_k_min -11
_diffrn_reflns_limit_l_max 19
_diffrn_reflns_limit_l_min 0
_diffrn_reflns_number 6060
_diffrn_reflns_theta_max 24.23
_diffrn_standards_decay_% 4.745
_diffrn_standards_interval_count 150
_diffrn_standards_number 3
_exptl_absorpt_coefficient_mu 4.3066
_exptl_absorpt_correction_T_max 0.998
_exptl_absorpt_correction_T_min 0.749
_exptl_absorpt_correction_type psi-scans
_exptl_crystal_colour purple
_exptl_crystal_density_diffrn 1.784
_exptl_crystal_density_meas ?
_exptl_crystal_description needle
_exptl_crystal_F_000 1596.0
_exptl_crystal_size_max 0.33
_exptl_crystal_size_mid 0.05
_exptl_crystal_size_min 0.03
_refine_diff_density_max 1.77
_refine_diff_density_min -1.28
_refine_ls_extinction_method None
_refine_ls_goodness_of_fit_obs 3.420
_refine_ls_hydrogen_treatment 'H atoms riding with U(H) = 1.3Ueq(C)'
_refine_ls_matrix_type full
_refine_ls_number_parameters 370
_refine_ls_number_reflns 3064
_refine_ls_R_factor_obs 0.059
_refine_ls_shift/esd_max 0.0488
_refine_ls_shift/esd_mean 0.0072
_refine_ls_structure_factor_coef F
_refine_ls_weighting_details 'w = 1/[\s^2^(F) + 0.001F^2^]'
_refine_ls_weighting_scheme calc
_refine_ls_wR_factor_obs 0.069
_reflns_number_observed 3064
_reflns_number_total 4579
_reflns_observed_criterion I_>_3.00_sigma(I)
_cod_data_source_file ic971477n_2.cif
_cod_data_source_block IC971477N-9-a-0/ReOCl(PPh3)(mpenO)(PF6)
_cod_depositor_comments
;
The following automatic conversions were performed:

'_exptl_crystal_density_meas' value 'not measured' was changed to '?'
- the value is perceived as not measured.

Automatic conversion script
Id: cif_fix_values 3008 2015-01-20 13:52:24Z robertas 

The following automatic conversions were performed:

'_refine_ls_weighting_scheme' value 'w = 1/[\s^2^(F) + 0.001F^2^]'
was changed to 'calc'. New tag '_refine_ls_weighting_details' was
created. The value of the new tag was set to 'w = 1/[\s^2^(F) +
0.001F^2^]'.

Automatic conversion script
Id: cif_fix_values 3143 2015-03-26 13:38:13Z robertas 
;
_cod_original_cell_volume 3041(1)
_cod_original_sg_symbol_H-M 'P 21/a '
_cod_original_formula_sum 'C27 H27.5 O2 N2.5 Cl1 P2 F6 Re1'
_cod_database_code 4322737

loop_
_symmetry_equiv_pos_as_xyz
+X,+Y,+Z
-X,-Y,-Z
-X+0.5,+Y+0.5,-Z
+X+0.5,-Y+0.5,+Z

loop_
_atom_site_aniso_label
_atom_site_aniso_U_11
_atom_site_aniso_U_22
_atom_site_aniso_U_33
_atom_site_aniso_U_12
_atom_site_aniso_U_13
_atom_site_aniso_U_23
Re1 0.0237(6) 0.0264(6) 0.0323(7) -.0006(9) -.0009(5) -.0032(9)
Cl1 0.029(5) 0.045(6) 0.061(7) 0.004(4) 0.001(5) -0.016(5)
P1 0.025(5) 0.029(5) 0.030(5) 0.002(4) 0.004(4) -0.005(4)
P2 0.030(5) 0.020(4) 0.021(4) -0.001(3) 0.000(4) 0.001(3)
F1 0.12(3) 0.10(3) 0.30(6) -0.01(3) -0.07(4) 0.06(3)
F2 0.12(3) 0.30(7) 0.14(4) 0.07(4) 0.04(3) 0.13(4)
F3 0.19(5) 0.27(6) 0.07(2) -0.10(4) 0.02(3) -0.05(3)
F4 0.06(2) 0.13(3) 0.25(5) 0.01(2) 0.04(3) 0.06(3)
F5 0.39(8) 0.27(6) 0.07(3) -0.23(6) 0.02(4) -0.03(3)
F6 0.15(4) 0.10(3) 0.18(4) 0.05(3) -0.01(3) 0.03(3)
O1 0.03(1) 0.02(1) 0.06(1) 0.00(1) -0.03(1) 0.00(1)
O2 0.02(1) 0.04(1) 0.02(1) 0.01(1) 0.00(1) 0.01(1)
N1 0.04(2) 0.03(2) 0.03(2) 0.00(1) 0.00(1) 0.00(1)
N11 0.07(2) 0.01(2) 0.04(2) 0.00(1) 0.00(2) 0.00(1)
C1 0.04(2) 0.06(3) 0.04(2) -0.01(2) 0.01(2) -0.01(2)
C2 0.07(3) 0.05(3) 0.03(2) 0.00(2) 0.00(2) 0.01(2)
C12 0.05(3) 0.03(2) 0.05(3) -0.01(2) -0.02(2) -0.01(2)
C13 0.10(4) 0.02(2) 0.06(3) -0.01(2) -0.02(3) 0.00(2)
C14 0.05(3) 0.05(3) 0.07(3) 0.00(2) -0.03(3) -0.03(2)
C15 0.04(2) 0.04(2) 0.08(3) 0.00(2) -0.01(2) 0.01(3)
C16 0.02(2) 0.03(2) 0.05(2) -0.01(2) -0.02(2) 0.01(2)
C17 0.08(3) 0.03(2) 0.05(2) 0.02(2) -0.02(2) -0.01(2)
C21 0.03(2) 0.02(2) 0.05(2) 0.00(1) 0.01(2) -0.01(2)
C22 0.04(2) 0.03(2) 0.03(2) -0.01(2) -0.01(2) 0.00(2)
C23 0.04(2) 0.04(2) 0.04(2) 0.00(2) -0.01(2) 0.01(2)
C24 0.06(3) 0.04(2) 0.03(2) 0.00(2) 0.01(2) 0.01(2)
C25 0.03(2) 0.05(3) 0.06(3) 0.00(2) 0.01(2) 0.00(2)
C26 0.04(2) 0.06(3) 0.04(2) 0.01(2) 0.00(2) 0.00(2)
C31 0.02(2) 0.05(2) 0.04(2) 0.00(2) -0.01(2) -0.01(2)
C32 0.03(2) 0.05(2) 0.04(2) -0.01(2) 0.01(2) -0.02(2)
C33 0.04(2) 0.04(2) 0.09(3) -0.02(2) 0.03(2) 0.00(2)
C34 0.04(3) 0.05(3) 0.10(4) -0.01(2) 0.03(2) -0.02(3)
C35 0.03(2) 0.04(2) 0.05(3) 0.02(2) 0.02(2) 0.00(2)
C36 0.04(2) 0.03(2) 0.04(2) 0.02(2) -0.01(2) 0.00(2)
C41 0.02(2) 0.04(2) 0.04(2) 0.01(2) -0.01(2) -0.01(2)
C42 0.03(2) 0.03(2) 0.03(2) 0.00(2) 0.00(2) 0.01(2)
C43 0.05(3) 0.05(2) 0.04(2) -0.01(2) 0.00(2) -0.02(2)
C44 0.05(3) 0.04(3) 0.08(3) 0.00(2) -0.01(2) -0.02(2)
C45 0.08(3) 0.03(2) 0.06(3) 0.00(3) 0.01(2) 0.01(2)
C46 0.05(2) 0.01(2) 0.05(2) -0.01(1) 0.00(2) 0.00(1)

loop_
_atom_site_label
_atom_site_fract_x
_atom_site_fract_y
_atom_site_fract_z
_atom_site_U_iso_or_equiv
_atom_site_occupancy
_atom_site_thermal_displace_type
Re1 0.17167(8) 0.17310(16) 0.77241(10) 0.028(1) 1.000 Uij
Cl1 0.2567(5) 0.0389(10) 0.7128(6) 0.045(5) 1.000 Uij
P1 0.0974(5) 0.1029(10) 0.6541(6) 0.028(5) 1.000 Uij
P2 -0.0231(5) 0.6329(8) 0.8523(5) 0.024(4) 1.000 Uij
F1 -0.022(2) 0.783(4) 0.829(3) 0.17(4) 1.000 Uij
F2 0.054(2) 0.633(6) 0.843(3) 0.18(4) 1.000 Uij
F3 -0.002(2) 0.652(6) 0.944(2) 0.18(4) 1.000 Uij
F4 -0.0961(16) 0.6170(40) 0.8623(29) 0.14(3) 1.000 Uij
F5 -0.030(3) 0.594(6) 0.765(2) 0.24(6) 1.000 Uij
F6 -0.017(2) 0.468(4) 0.871(3) 0.14(3) 1.000 Uij
O1 0.1828(11) 0.3396(26) 0.7360(14) 0.04(1) 1.000 Uij
O2 0.1417(10) 0.0144(24) 0.8332(12) 0.03(1) 1.000 Uij
N1 0.0982(15) 0.2687(30) 0.8522(17) 0.03(2) 1.000 Uij
N11 0.2353(17) 0.2156(27) 0.8828(19) 0.04(2) 1.000 Uij
N53 -0.180(4) 0.983(9) 0.892(5) 0.07(3) 0.500 Uiso
C1 0.0552(19) 0.1578(46) 0.8866(22) 0.05(2) 1.000 Uij
C2 0.101(2) 0.026(4) 0.902(2) 0.05(2) 1.000 Uij
C12 0.205(2) 0.289(4) 0.942(3) 0.04(2) 1.000 Uij
C13 0.236(3) 0.306(4) 1.019(3) 0.06(2) 1.000 Uij
C14 0.302(2) 0.253(5) 1.037(3) 0.06(3) 1.000 Uij
C15 0.333(2) 0.186(5) 0.976(3) 0.05(3) 1.000 Uij
C16 0.2990(16) 0.1622(40) 0.8961(22) 0.04(2) 1.000 Uij
C17 0.137(2) 0.354(4) 0.919(2) 0.05(2) 1.000 Uij
C21 0.1100(17) 0.2112(33) 0.5621(22) 0.03(2) 1.000 Uij
C22 0.0558(19) 0.2591(37) 0.5143(22) 0.03(2) 1.000 Uij
C23 0.0653(18) 0.3318(45) 0.4409(21) 0.04(2) 1.000 Uij
C24 0.131(2) 0.359(4) 0.418(2) 0.04(2) 1.000 Uij
C25 0.1846(18) 0.3072(42) 0.4675(25) 0.04(2) 1.000 Uij
C26 0.173(2) 0.236(4) 0.538(2) 0.05(2) 1.000 Uij
C31 0.0054(18) 0.1202(42) 0.6730(23) 0.04(2) 1.000 Uij
C32 -0.0362(19) 0.0072(43) 0.6666(22) 0.04(2) 1.000 Uij
C33 -0.103(2) 0.023(4) 0.683(3) 0.05(3) 1.000 Uij
C34 -0.128(2) 0.158(5) 0.703(3) 0.06(3) 1.000 Uij
C35 -0.0854(19) 0.2671(41) 0.7089(24) 0.04(2) 1.000 Uij
C36 -0.0176(18) 0.2507(37) 0.6890(22) 0.03(2) 1.000 Uij
C41 0.1083(17) -0.0807(39) 0.6210(22) 0.03(2) 1.000 Uij
C42 0.1201(18) -0.1137(37) 0.5451(22) 0.03(2) 1.000 Uij
C43 0.131(2) -0.258(4) 0.520(2) 0.04(2) 1.000 Uij
C44 0.129(2) -0.360(4) 0.577(3) 0.06(2) 1.000 Uij
C45 0.118(2) -0.323(5) 0.657(3) 0.06(3) 1.000 Uij
C46 0.1094(18) -0.1893(32) 0.6794(22) 0.03(2) 1.000 Uij
C51 -0.226(4) 0.809(9) 0.776(5) 0.05(2) 0.500 Uiso
C52 -0.20143 0.89401 0.84258 0.07(3) 0.500 Uiso
H1 0.06980 0.33306 0.82033 0.040 1.000 Uiso
H1A 0.01817 0.13424 0.84818 0.060 1.000 Uiso
H1B 0.03737 0.18984 0.93688 0.060 1.000 Uiso
H2A 0.12883 0.03855 0.95144 0.060 1.000 Uiso
H2B 0.07363 -0.05785 0.90724 0.060 1.000 Uiso
H13 0.21335 0.35641 1.06034 0.080 1.000 Uiso
H14 0.32465 0.26510 1.09030 0.080 1.000 Uiso
H15 0.37848 0.15241 0.98620 0.060 1.000 Uiso
H16 0.32022 0.11092 0.85376 0.050 1.000 Uiso
H17A 0.11085 0.35635 0.96664 0.060 1.000 Uiso
H17B 0.14345 0.44845 0.89974 0.060 1.000 Uiso
H22 0.01076 0.24148 0.53125 0.040 1.000 Uiso
H23 0.02709 0.36433 0.40701 0.050 1.000 Uiso
H24 0.13906 0.41087 0.36886 0.050 1.000 Uiso
H25 0.23031 0.32283 0.45269 0.050 1.000 Uiso
H26 0.21092 0.20190 0.57191 0.050 1.000 Uiso
H32 -0.01868 -0.08332 0.65170 0.050 1.000 Uiso
H33 -0.13256 -0.05763 0.68240 0.060 1.000 Uiso
H34 -0.17562 0.17183 0.70979 0.080 1.000 Uiso
H35 -0.10134 0.35692 0.72730 0.050 1.000 Uiso
H36 0.01223 0.33062 0.68732 0.040 1.000 Uiso
H42 0.12226 -0.03875 0.50563 0.040 1.000 Uiso
H43 0.13950 -0.28025 0.46383 0.050 1.000 Uiso
H44 0.13628 -0.45701 0.56209 0.080 1.000 Uiso
H45 0.11462 -0.39685 0.69733 0.080 1.000 Uiso
H46 0.10475 -0.16641 0.73617 0.040 1.000 Uiso

loop_
_geom_angle_atom_site_label_1
_geom_angle_atom_site_label_2
_geom_angle_atom_site_label_3
_geom_angle
_geom_angle_site_symmetry_1
_geom_angle_site_symmetry_2
_geom_angle_site_symmetry_3
_geom_angle_publ_flag
Cl1 Re1 P1 86.4(4) 1_555 1_555 1_555 yes
Cl1 Re1 O1 104.1(8) 1_555 1_555 1_555 yes
Cl1 Re1 O2 92.4(7) 1_555 1_555 1_555 yes
Cl1 Re1 N1 167.2(8) 1_555 1_555 1_555 yes
Cl1 Re1 N11 92.8(9) 1_555 1_555 1_555 yes
P1 Re1 O1 93.5(8) 1_555 1_555 1_555 yes
P1 Re1 O2 90.3(7) 1_555 1_555 1_555 yes
P1 Re1 N1 101.1(8) 1_555 1_555 1_555 yes
P1 Re1 N11 174.4(8) 1_555 1_555 1_555 yes
O1 Re1 O2 163.3(10) 1_555 1_555 1_555 yes
O1 Re1 N1 85.9(11) 1_555 1_555 1_555 yes
O1 Re1 N11 92.1(11) 1_555 1_555 1_555 yes
O2 Re1 N1 77.3(10) 1_555 1_555 1_555 yes
O2 Re1 N11 84.2(10) 1_555 1_555 1_555 yes
N1 Re1 N11 78.7(12) 1_555 1_555 1_555 yes
Re1 P1 C21 112.7(12) 1_555 1_555 1_555 no
Re1 P1 C31 113.0(13) 1_555 1_555 1_555 no
Re1 P1 C41 114.4(12) 1_555 1_555 1_555 no
C21 P1 C31 105.4(17) 1_555 1_555 1_555 no
C21 P1 C41 105.2(16) 1_555 1_555 1_555 no
C31 P1 C41 105.3(17) 1_555 1_555 1_555 no
F1 P2 F2 87.0(28) 1_555 1_555 1_555 no
F1 P2 F3 97.5(30) 1_555 1_555 1_555 no
F1 P2 F4 99.0(23) 1_555 1_555 1_555 no
F1 P2 F5 89.3(32) 1_555 1_555 1_555 no
F1 P2 F6 173.3(25) 1_555 1_555 1_555 no
F2 P2 F3 82.8(24) 1_555 1_555 1_555 no
F2 P2 F4 174.0(27) 1_555 1_555 1_555 no
F2 P2 F5 86.4(32) 1_555 1_555 1_555 no
F2 P2 F6 87.1(27) 1_555 1_555 1_555 no
F3 P2 F4 96.8(26) 1_555 1_555 1_555 no
F3 P2 F5 167.0(33) 1_555 1_555 1_555 no
F3 P2 F6 85.0(26) 1_555 1_555 1_555 no
F4 P2 F5 93.1(33) 1_555 1_555 1_555 no
F4 P2 F6 86.8(22) 1_555 1_555 1_555 no
F5 P2 F6 87.0(28) 1_555 1_555 1_555 no
Re1 O2 C2 123.8(22) 1_555 1_555 1_555 no
Re1 N1 C1 110.3(22) 1_555 1_555 1_555 no
Re1 N1 C17 108.4(23) 1_555 1_555 1_555 no
C1 N1 C17 112.4(27) 1_555 1_555 1_555 no
Re1 N11 C12 115.4(27) 1_555 1_555 1_555 no
Re1 N11 C16 123.1(24) 1_555 1_555 1_555 no
C12 N11 C16 121.2(33) 1_555 1_555 1_555 no
N1 C1 C2 107.0(30) 1_555 1_555 1_555 no
O2 C2 C1 106.5(29) 1_555 1_555 1_555 no
N11 C12 C13 121.5(38) 1_555 1_555 1_555 no
N11 C12 C17 117.2(35) 1_555 1_555 1_555 no
C13 C12 C17 121.3(37) 1_555 1_555 1_555 no
C12 C13 C14 120.0(41) 1_555 1_555 1_555 no
C13 C14 C15 117.7(42) 1_555 1_555 1_555 no
C14 C15 C16 122.0(38) 1_555 1_555 1_555 no
N11 C16 C15 117.4(33) 1_555 1_555 1_555 no
N1 C17 C12 111.6(31) 1_555 1_555 1_555 no
P1 C21 C22 120.5(27) 1_555 1_555 1_555 no
P1 C21 C26 120.4(28) 1_555 1_555 1_555 no
C22 C21 C26 118.9(34) 1_555 1_555 1_555 no
C21 C22 C23 120.6(35) 1_555 1_555 1_555 no
C22 C23 C24 119.4(34) 1_555 1_555 1_555 no
C23 C24 C25 118.0(34) 1_555 1_555 1_555 no
C24 C25 C26 120.6(35) 1_555 1_555 1_555 no
C21 C26 C25 122.4(36) 1_555 1_555 1_555 no
P1 C31 C32 120.7(30) 1_555 1_555 1_555 no
P1 C31 C36 117.0(29) 1_555 1_555 1_555 no
C32 C31 C36 122.2(35) 1_555 1_555 1_555 no
C31 C32 C33 119.2(38) 1_555 1_555 1_555 no
C32 C33 C34 119.8(38) 1_555 1_555 1_555 no
C33 C34 C35 119.1(39) 1_555 1_555 1_555 no
C34 C35 C36 120.4(37) 1_555 1_555 1_555 no
C31 C36 C35 118.8(34) 1_555 1_555 1_555 no
P1 C41 C42 122.3(29) 1_555 1_555 1_555 no
P1 C41 C46 119.5(27) 1_555 1_555 1_555 no
C42 C41 C46 118.1(34) 1_555 1_555 1_555 no
C41 C42 C43 122.2(34) 1_555 1_555 1_555 no
C42 C43 C44 118.1(37) 1_555 1_555 1_555 no
C43 C44 C45 119.1(39) 1_555 1_555 1_555 no
C44 C45 C46 121.7(40) 1_555 1_555 1_555 no
C41 C46 C45 120.7(35) 1_555 1_555 1_555 no
N53 C52 C51 170.9(52) 1_555 1_555 1_555 no
Re1 N1 H1 109.0(20) 1_555 1_555 1_555 no
C1 N1 H1 108.9(29) 1_555 1_555 1_555 no
C17 N1 H1 107.7(27) 1_555 1_555 1_555 no
N1 C1 H1A 110.5(33) 1_555 1_555 1_555 no
N1 C1 H1B 110.3(37) 1_555 1_555 1_555 no
C2 C1 H1A 109.2(38) 1_555 1_555 1_555 no
C2 C1 H1B 110.8(34) 1_555 1_555 1_555 no
H1A C1 H1B 109.1(37) 1_555 1_555 1_555 no
O2 C2 H2A 110.0(37) 1_555 1_555 1_555 no
O2 C2 H2B 110.8(35) 1_555 1_555 1_555 no
C1 C2 H2A 109.5(36) 1_555 1_555 1_555 no
C1 C2 H2B 111.0(39) 1_555 1_555 1_555 no
H2A C2 H2B 109.1(38) 1_555 1_555 1_555 no
C12 C13 H13 119.7(47) 1_555 1_555 1_555 no
C14 C13 H13 120.2(44) 1_555 1_555 1_555 no
C13 C14 H14 121.0(45) 1_555 1_555 1_555 no
C15 C14 H14 121.3(45) 1_555 1_555 1_555 no
C14 C15 H15 118.7(44) 1_555 1_555 1_555 no
C16 C15 H15 119.3(41) 1_555 1_555 1_555 no
N11 C16 H16 120.9(34) 1_555 1_555 1_555 no
C15 C16 H16 121.7(34) 1_555 1_555 1_555 no
N1 C17 H17A 108.6(37) 1_555 1_555 1_555 no
N1 C17 H17B 109.5(34) 1_555 1_555 1_555 no
C12 C17 H17A 109.1(36) 1_555 1_555 1_555 no
C12 C17 H17B 109.0(38) 1_555 1_555 1_555 no
H17A C17 H17B 109.0(38) 1_555 1_555 1_555 no
C21 C22 H22 119.2(35) 1_555 1_555 1_555 no
C23 C22 H22 120.2(36) 1_555 1_555 1_555 no
C22 C23 H23 120.5(36) 1_555 1_555 1_555 no
C24 C23 H23 120.0(36) 1_555 1_555 1_555 no
C23 C24 H24 121.0(39) 1_555 1_555 1_555 no
C25 C24 H24 121.0(41) 1_555 1_555 1_555 no
C24 C25 H25 119.8(39) 1_555 1_555 1_555 no
C26 C25 H25 119.6(38) 1_555 1_555 1_555 no
C21 C26 H26 118.1(37) 1_555 1_555 1_555 no
C25 C26 H26 119.4(38) 1_555 1_555 1_555 no
C31 C32 H32 120.0(37) 1_555 1_555 1_555 no
C33 C32 H32 120.8(39) 1_555 1_555 1_555 no
C32 C33 H33 120.4(41) 1_555 1_555 1_555 no
C34 C33 H33 119.8(40) 1_555 1_555 1_555 no
C33 C34 H34 120.4(42) 1_555 1_555 1_555 no
C35 C34 H34 120.5(44) 1_555 1_555 1_555 no
C34 C35 H35 119.4(39) 1_555 1_555 1_555 no
C36 C35 H35 120.2(37) 1_555 1_555 1_555 no
C31 C36 H36 120.2(36) 1_555 1_555 1_555 no
C35 C36 H36 121.0(35) 1_555 1_555 1_555 no
C41 C42 H42 118.3(36) 1_555 1_555 1_555 no
C43 C42 H42 119.5(34) 1_555 1_555 1_555 no
C42 C43 H43 121.0(38) 1_555 1_555 1_555 no
C44 C43 H43 120.9(42) 1_555 1_555 1_555 no
C43 C44 H44 120.5(48) 1_555 1_555 1_555 no
C45 C44 H44 120.4(45) 1_555 1_555 1_555 no
C44 C45 H45 119.0(43) 1_555 1_555 1_555 no
C46 C45 H45 119.3(41) 1_555 1_555 1_555 no
C41 C46 H46 119.4(31) 1_555 1_555 1_555 no
C45 C46 H46 119.9(35) 1_555 1_555 1_555 no

loop_
_geom_bond_atom_site_label_1
_geom_bond_atom_site_label_2
_geom_bond_distance
_geom_bond_site_symmetry_1
_geom_bond_site_symmetry_2
_geom_bond_publ_flag
Re1 Cl1 2.362(10) 1_555 1_555 yes
Re1 P1 2.445(10) 1_555 1_555 yes
Re1 O1 1.70(3) 1_555 1_555 yes
Re1 O2 1.91(3) 1_555 1_555 yes
Re1 N1 2.20(3) 1_555 1_555 yes
Re1 N11 2.17(4) 1_555 1_555 yes
P1 C21 1.85(4) 1_555 1_555 no
P1 C31 1.87(4) 1_555 1_555 no
P1 C41 1.84(4) 1_555 1_555 no
P2 F1 1.47(5) 1_555 1_555 no
P2 F2 1.55(5) 1_555 1_555 no
P2 F3 1.55(4) 1_555 1_555 no
P2 F4 1.47(4) 1_555 1_555 no
P2 F5 1.47(5) 1_555 1_555 no
P2 F6 1.60(4) 1_555 1_555 no
O2 C2 1.43(5) 1_555 1_555 no
N1 C1 1.48(5) 1_555 1_555 no
N1 C17 1.52(5) 1_555 1_555 no
N11 C12 1.35(5) 1_555 1_555 no
N11 C16 1.36(5) 1_555 1_555 no
N53 C52 1.22(9) 1_555 1_555 no
C1 C2 1.55(6) 1_555 1_555 no
C12 C13 1.38(7) 1_555 1_555 no
C12 C17 1.51(6) 1_555 1_555 no
C13 C14 1.41(7) 1_555 1_555 no
C14 C15 1.36(7) 1_555 1_555 no
C15 C16 1.44(6) 1_555 1_555 no
C21 C22 1.36(6) 1_555 1_555 no
C21 C26 1.35(6) 1_555 1_555 no
C22 C23 1.40(6) 1_555 1_555 no
C23 C24 1.40(6) 1_555 1_555 no
C24 C25 1.38(6) 1_555 1_555 no
C25 C26 1.36(6) 1_555 1_555 no
C31 C32 1.35(6) 1_555 1_555 no
C31 C36 1.35(6) 1_555 1_555 no
C32 C33 1.37(6) 1_555 1_555 no
C33 C34 1.42(7) 1_555 1_555 no
C34 C35 1.33(6) 1_555 1_555 no
C35 C36 1.41(6) 1_555 1_555 no
C41 C42 1.31(5) 1_555 1_555 no
C41 C46 1.40(5) 1_555 1_555 no
C42 C43 1.45(6) 1_555 1_555 no
C43 C44 1.34(7) 1_555 1_555 no
C44 C45 1.39(7) 1_555 1_555 no
C45 C46 1.33(6) 1_555 1_555 no
C51 C52 1.42(9) 1_555 1_555 no
N1 H1 0.96(3) 1_555 1_555 no
C1 H1A 0.96(4) 1_555 1_555 no
C1 H1B 0.96(4) 1_555 1_555 no
C2 H2A 0.96(4) 1_555 1_555 no
C2 H2B 0.96(5) 1_555 1_555 no
C13 H13 0.96(5) 1_555 1_555 no
C14 H14 0.96(5) 1_555 1_555 no
C15 H15 0.96(5) 1_555 1_555 no
C16 H16 0.96(4) 1_555 1_555 no
C17 H17A 0.96(5) 1_555 1_555 no
C17 H17B 0.96(4) 1_555 1_555 no
C22 H22 0.96(4) 1_555 1_555 no
C23 H23 0.96(4) 1_555 1_555 no
C24 H24 0.96(4) 1_555 1_555 no
C25 H25 0.96(4) 1_555 1_555 no
C26 H26 0.96(4) 1_555 1_555 no
C32 H32 0.96(4) 1_555 1_555 no
C33 H33 0.96(5) 1_555 1_555 no
C34 H34 0.96(5) 1_555 1_555 no
C35 H35 0.96(4) 1_555 1_555 no
C36 H36 0.96(4) 1_555 1_555 no
C42 H42 0.96(4) 1_555 1_555 no
C43 H43 0.96(4) 1_555 1_555 no
C44 H44 0.96(5) 1_555 1_555 no
C45 H45 0.96(5) 1_555 1_555 no
C46 H46 0.96(4) 1_555 1_555 no
